data_7701257
loop_
_publ_author_name
'Li, Jian-Fang'
'Du, Peng'
'Liu, Ying-Ying'
'Xu, Guo-Hai'
'Ma, Jian-Fang'

_publ_section_title
;
 Three thiacalix[4]arene-based Cu(i) coordination polymers: catalytic
 activities for azide-alkyne cycloaddition reactions and luminescence
 properties.
;
_journal_issue 12
_journal_name_full 'Dalton transactions (Cambridge, England : 2003)'
_journal_page_first 3715
_journal_page_last 3722
_journal_paper_doi 10.1039/c9dt03060c
_journal_volume 49
_journal_year 2020
_chemical_formula_moiety 'C67 H81 Cu2 N5 O9 S4'
_chemical_formula_sum 'C67 H81 Cu2 N5 O9 S4'
_chemical_formula_weight 1355.68
_space_group_crystal_system triclinic
_space_group_IT_number 2
_space_group_name_Hall '-P 1'
_space_group_name_H-M_alt 'P -1'
_symmetry_space_group_name_Hall '-P 1'
_symmetry_space_group_name_H-M 'P -1'
_atom_sites_solution_hydrogens geom
_audit_creation_method SHELXL-2018/3
_audit_update_record
;
2019-09-11 deposited with the CCDC.    2019-09-12 downloaded from the CCDC.
;
_cell_angle_alpha 75.653(4)
_cell_angle_beta 82.818(4)
_cell_angle_gamma 61.305(5)
_cell_formula_units_Z 2
_cell_length_a 15.1320(8)
_cell_length_b 15.5740(8)
_cell_length_c 16.9320(8)
_cell_measurement_reflns_used 7181
_cell_measurement_temperature 298(2)
_cell_measurement_theta_max 29.2694
_cell_measurement_theta_min 2.9229
_cell_volume 3391.0(3)
_computing_cell_refinement 'Bruker FRAMBO'
_computing_data_collection 'Bruker FRAMBO'
_computing_data_reduction 'Bruker SHELXTL'
_computing_molecular_graphics 'Bruker SHELXTL'
_computing_publication_material 'Bruker SHELXTL'
_computing_structure_refinement 'SHELXL-2018/3 (Sheldrick, 2018)'
_computing_structure_solution 'Bruker SHELXTL'
_diffrn_ambient_temperature 298(2)
_diffrn_detector_area_resol_mean 10.2375
_diffrn_measured_fraction_theta_full 0.996
_diffrn_measured_fraction_theta_max 0.996
_diffrn_measurement_device_type 'Xcalibur, Ruby, Gemini ultra'
_diffrn_radiation_type MoK\a
_diffrn_radiation_wavelength 0.71073
_diffrn_reflns_av_R_equivalents 0.0392
_diffrn_reflns_av_unetI/netI 0.0699
_diffrn_reflns_Laue_measured_fraction_full 0.996
_diffrn_reflns_Laue_measured_fraction_max 0.996
_diffrn_reflns_limit_h_max 15
_diffrn_reflns_limit_h_min -17
_diffrn_reflns_limit_k_max 15
_diffrn_reflns_limit_k_min -18
_diffrn_reflns_limit_l_max 18
_diffrn_reflns_limit_l_min -20
_diffrn_reflns_number 21271
_diffrn_reflns_point_group_measured_fraction_full 0.996
_diffrn_reflns_point_group_measured_fraction_max 0.996
_diffrn_reflns_theta_full 25.000
_diffrn_reflns_theta_max 25.000
_diffrn_reflns_theta_min 2.929
_exptl_absorpt_coefficient_mu 0.808
_exptl_absorpt_correction_T_max 1.00000
_exptl_absorpt_correction_T_min 0.83008
_exptl_absorpt_correction_type multi-scan
_exptl_absorpt_process_details
;
CrysAlisPro, Agilent Technologies,
Version 1.171.36.21 (release 14-08-2012 CrysAlis171 .NET)
(compiled Sep 14 2012,17:21:16)
Empirical absorption correction using spherical harmonics,
 implemented in SCALE3 ABSPACK scaling algorithm.
;
_exptl_crystal_colour yellow-green
_exptl_crystal_density_diffrn 1.328
_exptl_crystal_density_method 'not measured'
_exptl_crystal_description block
_exptl_crystal_F_000 1424
_exptl_crystal_size_max 0.050
_exptl_crystal_size_mid 0.040
_exptl_crystal_size_min 0.020
_refine_diff_density_max 1.281
_refine_diff_density_min -1.240
_refine_diff_density_rms 0.117
_refine_ls_extinction_method none
_refine_ls_goodness_of_fit_ref 1.138
_refine_ls_hydrogen_treatment constr
_refine_ls_matrix_type full
_refine_ls_number_parameters 785
_refine_ls_number_reflns 11906
_refine_ls_number_restraints 62
_refine_ls_restrained_S_all 1.146
_refine_ls_R_factor_all 0.1492
_refine_ls_R_factor_gt 0.1123
_refine_ls_shift/su_max 0.000
_refine_ls_shift/su_mean 0.000
_refine_ls_structure_factor_coef Fsqd
_refine_ls_weighting_details 'w=1/[\s^2^(Fo^2^)+(0.0013P)^2^+31.8435P] where P=(Fo^2^+2Fc^2^)/3'
_refine_ls_weighting_scheme calc
_refine_ls_wR_factor_gt 0.2348
_refine_ls_wR_factor_ref 0.2464
_reflns_Friedel_coverage 0.000
_reflns_number_gt 8079
_reflns_number_total 11906
_reflns_threshold_expression 'I > 2\s(I)'
_cod_data_source_file c9dt03060c2.cif
_cod_data_source_block compound-1
_cod_depositor_comments 'Adding full bibliography for 7701257--7701259.cif.'
_cod_database_code 7701257
_shelx_shelxl_version_number 2018/3
_shelx_space_group_comment
;
The symmetry employed for this shelxl refinement is uniquely defined
by the following loop, which should always be used as a source of
symmetry information in preference to the above space-group names.
They are only intended as comments.
;
_shelx_estimated_absorpt_t_min 0.961
_shelx_estimated_absorpt_t_max 0.984
_plat241
;
PROBLEM: High 'MainMol' Ueq as Compared to Neighbors of   Cu2 Check
RESPONSE: Because of the poor data caused by the crystal quality, Cu2 
atom behaves high Ueq. 
;
_plat242
;
PROBLEM: Low 'MainMol' Ueq as Compared to Neighbors of    O5 Check
RESPONSE: Because of the vibration of Cu2 atom, its neighbor atom 
O5 behaves low Ueq. 
;

loop_
_space_group_symop_operation_xyz
'x, y, z'
'-x, -y, -z'

loop_
_atom_site_label
_atom_site_type_symbol
_atom_site_fract_x
_atom_site_fract_y
_atom_site_fract_z
_atom_site_U_iso_or_equiv
_atom_site_adp_type
_atom_site_occupancy
_atom_site_site_symmetry_order
_atom_site_calc_flag
_atom_site_refinement_flags_posn
_atom_site_refinement_flags_adp
_atom_site_refinement_flags_occupancy
_atom_site_disorder_assembly
_atom_site_disorder_group
Cu1 Cu 0.79262(9) 0.94786(8) -0.08190(8) 0.0646(4) Uani 1 1 d . . . . .
Cu2 Cu 0.81896(16) 0.12179(16) 0.65803(14) 0.1502(11) Uani 1 1 d D . . . .
C1 C 0.8420(5) 0.4792(6) 0.0008(4) 0.0365(18) Uani 1 1 d . . . . .
H1 H 0.891686 0.497485 -0.020707 0.044 Uiso 1 1 calc R U . . .
C2 C 0.8572(5) 0.4141(6) 0.0770(4) 0.0350(18) Uani 1 1 d . . . . .
C3 C 0.7834(5) 0.3852(5) 0.1109(4) 0.0324(16) Uani 1 1 d . . . . .
C4 C 0.6925(5) 0.4328(5) 0.0703(4) 0.0295(16) Uani 1 1 d . . . . .
C5 C 0.6802(5) 0.4937(6) -0.0058(4) 0.0346(17) Uani 1 1 d . . . . .
H5 H 0.619817 0.520124 -0.032907 0.042 Uiso 1 1 calc R U . . .
C6 C 0.7558(6) 0.5173(6) -0.0439(4) 0.0342(17) Uani 1 1 d . . . . .
C7 C 0.7444(6) 0.5821(7) -0.1294(5) 0.045(2) Uani 1 1 d . . . . .
C8 C 0.7355(12) 0.6823(8) -0.1246(7) 0.106(5) Uani 1 1 d . . . . .
H8A H 0.792781 0.670983 -0.096648 0.159 Uiso 1 1 calc R U . . .
H8B H 0.733044 0.721383 -0.178744 0.159 Uiso 1 1 calc R U . . .
H8C H 0.675038 0.717729 -0.095537 0.159 Uiso 1 1 calc R U . . .
C9 C 0.8394(9) 0.5343(10) -0.1797(7) 0.098(5) Uani 1 1 d . . . . .
H9A H 0.897035 0.521052 -0.151139 0.147 Uiso 1 1 calc R U . . .
H9B H 0.846671 0.472510 -0.188314 0.147 Uiso 1 1 calc R U . . .
H9C H 0.834192 0.579115 -0.231410 0.147 Uiso 1 1 calc R U . . .
C11 C 1.0359(6) 0.2924(6) 0.2760(5) 0.0376(18) Uani 1 1 d . . . . .
H11 H 1.076228 0.231826 0.260304 0.045 Uiso 1 1 calc R U . . .
C12 C 0.9665(5) 0.3727(5) 0.2214(4) 0.0311(16) Uani 1 1 d . . . . .
C13 C 0.9042(5) 0.4635(5) 0.2438(5) 0.0360(18) Uani 1 1 d . . . . .
C14 C 0.9122(6) 0.4722(5) 0.3218(5) 0.0373(18) Uani 1 1 d . . . . .
C15 C 0.9812(6) 0.3922(6) 0.3766(5) 0.0406(19) Uani 1 1 d . . . . .
H15 H 0.984242 0.399022 0.429082 0.049 Uiso 1 1 calc R U . . .
C16 C 1.0463(6) 0.3011(6) 0.3540(5) 0.0408(19) Uani 1 1 d . . . . .
C17 C 1.1290(7) 0.2160(6) 0.4130(5) 0.050(2) Uani 1 1 d . . . . .
C19 C 1.1351(13) 0.1163(8) 0.4134(11) 0.152(8) Uani 1 1 d . . . . .
H19A H 1.071717 0.117719 0.431182 0.228 Uiso 1 1 calc R U . . .
H19B H 1.150155 0.103695 0.359349 0.228 Uiso 1 1 calc R U . . .
H19C H 1.187211 0.064152 0.449854 0.228 Uiso 1 1 calc R U . . .
C20 C 1.2264(9) 0.2118(12) 0.3857(10) 0.139(6) Uani 1 1 d . U . . .
H20A H 1.242445 0.195838 0.332774 0.208 Uiso 1 1 calc R U . . .
H20B H 1.222916 0.275744 0.382733 0.208 Uiso 1 1 calc R U . . .
H20C H 1.277627 0.161259 0.423604 0.208 Uiso 1 1 calc R U . . .
C21 C 0.6816(6) 0.7560(6) 0.3065(5) 0.045(2) Uani 1 1 d . . . . .
H21 H 0.724131 0.784688 0.301399 0.054 Uiso 1 1 calc R U . . .
C10 C 0.6555(10) 0.6027(13) -0.1725(7) 0.137(8) Uani 1 1 d . . . . .
H10A H 0.652718 0.643707 -0.225830 0.206 Uiso 1 1 calc R U . . .
H10B H 0.660082 0.540635 -0.177587 0.206 Uiso 1 1 calc R U . . .
H10C H 0.595717 0.637207 -0.142411 0.206 Uiso 1 1 calc R U . . .
C23 C 0.6596(6) 0.6080(5) 0.3355(5) 0.0399(19) Uani 1 1 d . . . . .
C24 C 0.5571(6) 0.6689(6) 0.3214(5) 0.0388(19) Uani 1 1 d . . . . .
C25 C 0.5172(6) 0.7727(6) 0.3006(5) 0.043(2) Uani 1 1 d . . . . .
H25 H 0.448416 0.812484 0.291302 0.051 Uiso 1 1 calc R U . . .
C26 C 0.5785(6) 0.8179(6) 0.2935(5) 0.0407(19) Uani 1 1 d . . . . .
C27 C 0.5332(7) 0.9332(6) 0.2750(6) 0.052(2) Uani 1 1 d . . . . .
C28 C 0.4750(13) 0.9796(9) 0.1984(10) 0.144(7) Uani 1 1 d . . . . .
H28A H 0.421277 0.962363 0.203179 0.216 Uiso 1 1 calc R U . . .
H28B H 0.447326 1.051147 0.188487 0.216 Uiso 1 1 calc R U . . .
H28C H 0.518545 0.955413 0.153960 0.216 Uiso 1 1 calc R U . . .
C30 C 0.6130(10) 0.9663(8) 0.2586(10) 0.123(6) Uani 1 1 d . . . . .
H30A H 0.655249 0.939515 0.305546 0.184 Uiso 1 1 calc R U . . .
H30B H 0.653070 0.942482 0.212559 0.184 Uiso 1 1 calc R U . . .
H30C H 0.581851 1.038216 0.247086 0.184 Uiso 1 1 calc R U . . .
C31 C 0.5184(6) 0.4266(6) 0.3705(5) 0.042(2) Uani 1 1 d . . . . .
H31 H 0.504317 0.430149 0.424966 0.051 Uiso 1 1 calc R U . . .
C32 C 0.5147(6) 0.5108(6) 0.3130(5) 0.0376(18) Uani 1 1 d . . . . .
C33 C 0.5374(5) 0.5057(5) 0.2314(4) 0.0296(16) Uani 1 1 d . . . . .
C34 C 0.5700(5) 0.4151(5) 0.2097(4) 0.0296(16) Uani 1 1 d . . . . .
C35 C 0.5727(6) 0.3342(6) 0.2666(4) 0.0365(18) Uani 1 1 d . . . . .
H35 H 0.595695 0.273972 0.250500 0.044 Uiso 1 1 calc R U . . .
C36 C 0.5427(6) 0.3380(6) 0.3470(5) 0.0401(19) Uani 1 1 d . . . . .
C37 C 0.5360(8) 0.2505(7) 0.4088(5) 0.057(3) Uani 1 1 d . . . . .
C41 C 0.8155(7) 0.2196(7) 0.1735(6) 0.060(3) Uani 1 1 d . . . . .
H41A H 0.750060 0.227299 0.163593 0.072 Uiso 1 1 calc R U . . .
H41B H 0.840952 0.170554 0.224103 0.072 Uiso 1 1 calc R U . . .
C47 C 0.8757(6) 0.6049(6) 0.1403(5) 0.049(2) Uani 1 1 d . . . . .
H47A H 0.925705 0.568887 0.102730 0.059 Uiso 1 1 calc R U . . .
H47B H 0.907965 0.623163 0.174514 0.059 Uiso 1 1 calc R U . . .
C22 C 0.7221(6) 0.6518(5) 0.3272(5) 0.0383(18) Uani 1 1 d . . . . .
C48 C 0.7916(6) 0.6972(6) 0.0939(5) 0.0411(19) Uani 1 1 d . . . . .
C49 C 0.6920(6) 0.7196(6) 0.1028(5) 0.047(2) Uani 1 1 d . . . . .
H49 H 0.672323 0.676356 0.139204 0.057 Uiso 1 1 calc R U . . .
C50 C 0.6216(6) 0.8079(7) 0.0565(6) 0.057(3) Uani 1 1 d . . . . .
H50 H 0.553506 0.825236 0.061510 0.069 Uiso 1 1 calc R U . . .
C51 C 0.6537(7) 0.8695(6) 0.0032(5) 0.050(2) Uani 1 1 d . . . . .
H51 H 0.604853 0.929144 -0.026526 0.060 Uiso 1 1 calc R U . . .
C52 C 0.8172(6) 0.7639(6) 0.0377(5) 0.045(2) Uani 1 1 d . . . . .
H52 H 0.884788 0.748390 0.031760 0.054 Uiso 1 1 calc R U . . .
C53 C 0.7091(8) 0.4633(6) 0.4394(6) 0.056(2) Uani 1 1 d . . . . .
H53A H 0.643070 0.485673 0.465028 0.067 Uiso 1 1 calc R U . . .
H53B H 0.747388 0.485312 0.463642 0.067 Uiso 1 1 calc R U . . .
C54 C 0.7626(6) 0.3505(6) 0.4526(5) 0.045(2) Uani 1 1 d . . . . .
C55 C 0.8047(7) 0.3009(6) 0.3888(6) 0.055(2) Uani 1 1 d . . . . .
H55 H 0.798604 0.336299 0.335012 0.065 Uiso 1 1 calc R U . . .
C56 C 0.8559(8) 0.1975(7) 0.4078(7) 0.070(3) Uani 1 1 d . . . . .
H56 H 0.888665 0.162527 0.366893 0.084 Uiso 1 1 calc R U . . .
C57 C 0.8586(9) 0.1477(7) 0.4842(8) 0.074(3) Uani 1 1 d . . . . .
H57 H 0.888767 0.078148 0.494241 0.089 Uiso 1 1 calc R U . . .
C58 C 0.7739(7) 0.2943(7) 0.5313(6) 0.061(3) Uani 1 1 d . . . . .
H58 H 0.749018 0.327481 0.574147 0.074 Uiso 1 1 calc R U . . .
C59 C 0.4181(6) 0.6441(6) 0.1450(7) 0.060(3) Uani 1 1 d . . . . .
H59A H 0.405142 0.601092 0.120697 0.072 Uiso 1 1 calc R U . . .
H59B H 0.372480 0.660280 0.190983 0.072 Uiso 1 1 calc R U . . .
C60 C 0.4003(6) 0.7372(6) 0.0844(5) 0.044(2) Uani 1 1 d . . . . .
C61 C 0.4432(8) 0.7366(7) 0.0080(6) 0.061(3) Uani 1 1 d . . . . .
H61 H 0.491392 0.676370 -0.005017 0.074 Uiso 1 1 calc R U . . .
C62 C 0.4152(8) 0.8246(7) -0.0492(6) 0.061(3) Uani 1 1 d . . . . .
H62 H 0.443480 0.824237 -0.101176 0.073 Uiso 1 1 calc R U . . .
C63 C 0.3467(6) 0.9108(6) -0.0294(5) 0.047(2) Uani 1 1 d . . . . .
H63 H 0.326529 0.969611 -0.069338 0.057 Uiso 1 1 calc R U . . .
C64 C 0.3322(7) 0.8299(6) 0.1003(6) 0.055(2) Uani 1 1 d . . . . .
H64 H 0.303302 0.832012 0.152018 0.066 Uiso 1 1 calc R U . . .
N2 N 0.7488(5) 0.8503(5) -0.0091(5) 0.0507(19) Uani 1 1 d . . . . .
N3 N 0.8200(6) 0.1926(6) 0.5486(6) 0.072(3) Uani 1 1 d . . . . .
N4 N 0.3053(5) 0.9164(5) 0.0462(5) 0.055(2) Uani 1 1 d . . . . .
O1 O 0.8040(4) 0.3146(4) 0.1822(3) 0.0405(13) Uani 1 1 d . . . . .
O2 O 0.8355(4) 0.5429(4) 0.1895(3) 0.0376(13) Uani 1 1 d . . . . .
O3 O 0.6995(4) 0.5044(4) 0.3544(3) 0.0417(13) Uani 1 1 d . . . . .
O4 O 0.5235(4) 0.5912(4) 0.1734(3) 0.0383(13) Uani 1 1 d . . . . .
S1 S 0.97904(14) 0.35587(16) 0.11898(12) 0.0420(5) Uani 1 1 d . . . . .
S2 S 0.85095(17) 0.58728(16) 0.35383(16) 0.0513(6) Uani 1 1 d . . . . .
S3 S 0.46706(17) 0.62379(17) 0.34686(16) 0.0534(6) Uani 1 1 d . . . . .
S4 S 0.59100(14) 0.40468(15) 0.10614(12) 0.0360(4) Uani 1 1 d . . . . .
C18 C 1.1352(18) 0.2409(18) 0.4908(14) 0.077(7) Uani 0.513(15) 1 d . U P A 1
H18A H 1.076206 0.248421 0.523269 0.116 Uiso 0.513(15) 1 calc R U P A 1
H18B H 1.194035 0.187920 0.520086 0.116 Uiso 0.513(15) 1 calc R U P A 1
H18C H 1.139324 0.302405 0.479216 0.116 Uiso 0.513(15) 1 calc R U P A 1
C29 C 0.4515(13) 0.9752(13) 0.3359(10) 0.045(4) Uani 0.513(15) 1 d . U P A 1
H29A H 0.479806 0.950411 0.389549 0.067 Uiso 0.513(15) 1 calc R U P A 1
H29B H 0.421386 1.047054 0.322653 0.067 Uiso 0.513(15) 1 calc R U P A 1
H29C H 0.401075 0.954952 0.334490 0.067 Uiso 0.513(15) 1 calc R U P A 1
C38 C 0.6030(16) 0.2173(16) 0.4833(13) 0.057(5) Uani 0.513(15) 1 d . U P A 1
H38A H 0.589988 0.275077 0.503042 0.085 Uiso 0.513(15) 1 calc R U P A 1
H38B H 0.588117 0.172069 0.525531 0.085 Uiso 0.513(15) 1 calc R U P A 1
H38C H 0.672613 0.184227 0.467677 0.085 Uiso 0.513(15) 1 calc R U P A 1
C39 C 0.4232(16) 0.2958(17) 0.4472(14) 0.075(7) Uani 0.513(15) 1 d . U P A 1
H39A H 0.411527 0.350009 0.471420 0.113 Uiso 0.513(15) 1 calc R U P A 1
H39B H 0.375004 0.320123 0.404799 0.113 Uiso 0.513(15) 1 calc R U P A 1
H39C H 0.416317 0.244263 0.488007 0.113 Uiso 0.513(15) 1 calc R U P A 1
C40 C 0.549(2) 0.1719(19) 0.3744(15) 0.085(8) Uani 0.513(15) 1 d . U P A 1
H40A H 0.543425 0.120267 0.416471 0.127 Uiso 0.513(15) 1 calc R U P A 1
H40B H 0.497123 0.196937 0.334597 0.127 Uiso 0.513(15) 1 calc R U P A 1
H40C H 0.613593 0.144824 0.348719 0.127 Uiso 0.513(15) 1 calc R U P A 1
C18' C 1.0879(19) 0.2141(18) 0.5018(14) 0.074(7) Uani 0.487(15) 1 d . U P A 2
H18D H 1.022618 0.217569 0.503979 0.111 Uiso 0.487(15) 1 calc R U P A 2
H18E H 1.133059 0.153051 0.536989 0.111 Uiso 0.487(15) 1 calc R U P A 2
H18F H 1.082775 0.270360 0.519415 0.111 Uiso 0.487(15) 1 calc R U P A 2
C29' C 0.510(3) 0.959(2) 0.3592(18) 0.106(10) Uani 0.487(15) 1 d . U P A 2
H29D H 0.565674 0.912028 0.394892 0.159 Uiso 0.487(15) 1 calc R U P A 2
H29E H 0.499675 1.025385 0.354786 0.159 Uiso 0.487(15) 1 calc R U P A 2
H29F H 0.450384 0.954015 0.380977 0.159 Uiso 0.487(15) 1 calc R U P A 2
C38' C 0.541(3) 0.253(2) 0.4957(15) 0.092(9) Uani 0.487(15) 1 d . U P A 2
H38D H 0.597810 0.261452 0.502952 0.139 Uiso 0.487(15) 1 calc R U P A 2
H38E H 0.480183 0.308050 0.509672 0.139 Uiso 0.487(15) 1 calc R U P A 2
H38F H 0.547172 0.191347 0.530262 0.139 Uiso 0.487(15) 1 calc R U P A 2
C40' C 0.6337(18) 0.1442(13) 0.3959(14) 0.071(7) Uani 0.487(15) 1 d . . P A 2
H40D H 0.694549 0.143261 0.407874 0.107 Uiso 0.487(15) 1 calc R U P A 2
H40E H 0.627528 0.088997 0.431858 0.107 Uiso 0.487(15) 1 calc R U P A 2
H40F H 0.635850 0.138440 0.340458 0.107 Uiso 0.487(15) 1 calc R U P A 2
C39' C 0.4541(19) 0.238(2) 0.3886(16) 0.087(9) Uani 0.487(15) 1 d . U P A 2
H39D H 0.457789 0.237534 0.331725 0.130 Uiso 0.487(15) 1 calc R U P A 2
H39E H 0.458402 0.176158 0.420534 0.130 Uiso 0.487(15) 1 calc R U P A 2
H39F H 0.391413 0.292861 0.399944 0.130 Uiso 0.487(15) 1 calc R U P A 2
C42 C 0.8858(7) 0.1816(6) 0.1052(6) 0.051(2) Uani 1 1 d . . . . .
C43 C 0.8523(9) 0.1902(8) 0.0297(8) 0.077(3) Uani 1 1 d . . . . .
H43 H 0.783673 0.219200 0.020052 0.093 Uiso 1 1 calc R U . . .
C46 C 0.9886(6) 0.1338(6) 0.1163(6) 0.051(2) Uani 1 1 d . . . . .
H46 H 1.012324 0.123393 0.167714 0.061 Uiso 1 1 calc R U . . .
C45 C 1.0225(9) 0.1111(8) -0.0131(7) 0.071(3) Uani 1 1 d . . . . .
H45 H 1.069042 0.086794 -0.053729 0.085 Uiso 1 1 calc R U . . .
C44 C 0.9210(9) 0.1555(9) -0.0308(7) 0.084(4) Uani 1 1 d . . . . .
H44 H 0.899932 0.161764 -0.082111 0.100 Uiso 1 1 calc R U . . .
N1 N 1.0564(6) 0.1015(5) 0.0573(5) 0.054(2) Uani 1 1 d . . . . .
N5 N 0.7873(7) 0.9872(6) -0.2010(6) 0.072(2) Uani 1 1 d D . . . .
C65 C 0.7967(9) 1.0355(8) -0.2600(6) 0.070(3) Uani 1 1 d D . . . .
O5 O 0.9398(4) 0.1453(4) 0.7120(3) 0.0442(14) Uani 1 1 d . . . . .
C66 C 0.8591(10) 0.2274(8) 0.7388(7) 0.101(5) Uani 1 1 d D . . . .
H66A H 0.885065 0.257443 0.766479 0.151 Uiso 1 1 calc R U . . .
H66B H 0.820247 0.275993 0.692788 0.151 Uiso 1 1 calc R U . . .
H66C H 0.817117 0.204873 0.775557 0.151 Uiso 1 1 calc R U . . .

loop_
_atom_site_aniso_label
_atom_site_aniso_U_11
_atom_site_aniso_U_22
_atom_site_aniso_U_33
_atom_site_aniso_U_23
_atom_site_aniso_U_13
_atom_site_aniso_U_12
Cu1 0.0557(7) 0.0392(6) 0.0588(8) 0.0109(5) 0.0109(6) -0.0034(5)
Cu2 0.1165(15) 0.1229(16) 0.1434(19) 0.0820(14) -0.0078(13) -0.0530(13)
C1 0.026(4) 0.045(5) 0.033(4) -0.004(3) -0.001(3) -0.014(3)
C2 0.024(4) 0.042(4) 0.026(4) -0.003(3) -0.001(3) -0.007(3)
C3 0.024(4) 0.033(4) 0.031(4) -0.005(3) -0.001(3) -0.006(3)
C4 0.018(3) 0.035(4) 0.030(4) -0.007(3) -0.002(3) -0.008(3)
C5 0.030(4) 0.039(4) 0.035(4) -0.006(3) -0.003(3) -0.016(3)
C6 0.036(4) 0.039(4) 0.024(4) -0.004(3) 0.004(3) -0.017(3)
C7 0.038(5) 0.060(6) 0.030(4) 0.000(4) -0.002(3) -0.022(4)
C8 0.176(15) 0.055(7) 0.071(8) 0.011(6) -0.007(9) -0.052(9)
C9 0.076(8) 0.123(11) 0.051(7) 0.008(7) 0.015(6) -0.028(8)
C11 0.037(4) 0.029(4) 0.040(5) 0.000(3) -0.008(3) -0.012(3)
C12 0.022(4) 0.034(4) 0.028(4) -0.008(3) -0.005(3) -0.003(3)
C13 0.028(4) 0.029(4) 0.043(5) 0.009(3) -0.006(3) -0.014(3)
C14 0.034(4) 0.029(4) 0.046(5) -0.001(3) -0.006(3) -0.014(3)
C15 0.037(4) 0.037(4) 0.041(5) -0.002(4) -0.008(4) -0.013(4)
C16 0.036(4) 0.034(4) 0.042(5) 0.008(4) -0.008(4) -0.015(4)
C17 0.047(5) 0.035(5) 0.045(5) 0.006(4) -0.011(4) -0.006(4)
C19 0.197(17) 0.036(7) 0.187(17) 0.029(8) -0.133(15) -0.020(9)
C20 0.058(7) 0.141(12) 0.163(13) 0.062(10) -0.045(8) -0.039(8)
C21 0.051(5) 0.035(4) 0.052(5) -0.012(4) 0.003(4) -0.023(4)
C10 0.124(11) 0.252(19) 0.056(7) 0.080(10) -0.053(7) -0.144(13)
C23 0.051(5) 0.025(4) 0.039(5) -0.008(3) 0.009(4) -0.016(4)
C24 0.036(4) 0.033(4) 0.047(5) -0.016(4) 0.008(4) -0.014(4)
C25 0.044(5) 0.031(4) 0.042(5) -0.009(4) 0.004(4) -0.010(4)
C26 0.053(5) 0.026(4) 0.041(5) -0.006(3) 0.003(4) -0.018(4)
C27 0.069(6) 0.024(4) 0.057(6) -0.004(4) 0.000(5) -0.019(4)
C28 0.185(17) 0.041(7) 0.173(17) 0.027(9) -0.085(14) -0.030(9)
C30 0.109(11) 0.041(7) 0.196(17) 0.024(8) -0.007(11) -0.040(7)
C31 0.052(5) 0.050(5) 0.037(5) -0.013(4) 0.010(4) -0.034(4)
C32 0.035(4) 0.032(4) 0.051(5) -0.013(4) 0.009(4) -0.020(3)
C33 0.026(4) 0.024(4) 0.038(4) -0.004(3) 0.004(3) -0.014(3)
C34 0.020(3) 0.032(4) 0.033(4) -0.008(3) 0.003(3) -0.010(3)
C35 0.046(5) 0.035(4) 0.028(4) 0.000(3) -0.006(3) -0.021(4)
C36 0.050(5) 0.044(5) 0.034(4) -0.002(4) 0.001(4) -0.032(4)
C37 0.093(8) 0.058(6) 0.038(5) 0.002(4) -0.002(5) -0.055(6)
C41 0.051(6) 0.046(5) 0.059(6) 0.009(4) 0.003(5) -0.014(4)
C47 0.037(5) 0.038(5) 0.054(6) 0.011(4) -0.005(4) -0.012(4)
C22 0.040(4) 0.028(4) 0.040(5) -0.004(3) -0.004(4) -0.011(3)
C48 0.042(5) 0.029(4) 0.039(5) 0.001(3) -0.007(4) -0.008(4)
C49 0.043(5) 0.035(4) 0.054(5) 0.003(4) -0.008(4) -0.014(4)
C50 0.033(5) 0.046(5) 0.071(7) 0.007(5) -0.011(4) -0.008(4)
C51 0.054(6) 0.033(4) 0.048(5) 0.005(4) -0.012(4) -0.011(4)
C52 0.044(5) 0.028(4) 0.043(5) 0.007(4) -0.002(4) -0.008(4)
C53 0.069(6) 0.034(5) 0.053(6) -0.007(4) 0.012(5) -0.020(4)
C54 0.045(5) 0.043(5) 0.042(5) 0.002(4) 0.002(4) -0.022(4)
C55 0.069(6) 0.036(5) 0.049(6) 0.002(4) 0.000(5) -0.023(5)
C56 0.079(8) 0.036(5) 0.077(8) -0.013(5) 0.002(6) -0.013(5)
C57 0.081(8) 0.028(5) 0.107(10) -0.006(6) -0.010(7) -0.021(5)
C58 0.055(6) 0.051(6) 0.061(6) 0.007(5) 0.002(5) -0.021(5)
C59 0.039(5) 0.036(5) 0.094(8) 0.009(5) -0.011(5) -0.017(4)
C60 0.043(5) 0.034(4) 0.051(5) 0.000(4) -0.014(4) -0.017(4)
C61 0.066(6) 0.036(5) 0.077(7) -0.023(5) 0.002(5) -0.015(5)
C62 0.069(7) 0.053(6) 0.051(6) -0.015(5) 0.003(5) -0.020(5)
C63 0.040(5) 0.038(5) 0.046(5) 0.005(4) -0.004(4) -0.010(4)
C64 0.046(5) 0.037(5) 0.064(6) 0.004(4) 0.001(4) -0.012(4)
N2 0.046(4) 0.024(3) 0.067(5) -0.002(3) 0.008(4) -0.009(3)
N3 0.063(5) 0.049(5) 0.089(7) 0.022(5) -0.025(5) -0.026(4)
N4 0.044(4) 0.029(4) 0.064(5) 0.004(3) 0.006(4) -0.004(3)
O1 0.039(3) 0.038(3) 0.028(3) 0.004(2) -0.001(2) -0.010(2)
O2 0.029(3) 0.030(3) 0.041(3) 0.008(2) -0.007(2) -0.010(2)
O3 0.053(3) 0.020(3) 0.043(3) -0.005(2) 0.004(3) -0.012(2)
O4 0.034(3) 0.026(3) 0.047(3) 0.001(2) 0.000(2) -0.012(2)
S1 0.0246(10) 0.0530(13) 0.0365(11) -0.0070(9) -0.0023(8) -0.0095(9)
S2 0.0433(12) 0.0378(12) 0.0722(16) -0.0177(11) -0.0124(11) -0.0130(10)
S3 0.0477(13) 0.0464(13) 0.0768(17) -0.0342(12) 0.0247(12) -0.0264(11)
S4 0.0336(10) 0.0461(11) 0.0315(10) -0.0064(9) 0.0019(8) -0.0224(9)
C18 0.077(7) 0.077(7) 0.077(7) -0.017(2) -0.002(2) -0.035(4)
C29 0.045(5) 0.043(5) 0.044(5) -0.010(2) 0.001(2) -0.020(3)
C38 0.057(6) 0.057(6) 0.057(6) -0.011(2) -0.001(2) -0.027(3)
C39 0.075(7) 0.075(7) 0.076(7) -0.015(2) 0.001(2) -0.036(4)
C40 0.086(8) 0.084(8) 0.085(8) -0.018(3) 0.000(2) -0.041(4)
C18' 0.074(7) 0.074(7) 0.073(7) -0.015(2) 0.000(2) -0.034(4)
C29' 0.107(10) 0.105(10) 0.106(10) -0.023(3) 0.000(2) -0.049(5)
C38' 0.133(18) 0.071(13) 0.064(13) 0.001(11) 0.007(13) -0.050(13)
C40' 0.090(17) 0.031(10) 0.075(15) 0.014(10) -0.003(13) -0.026(11)
C39' 0.083(14) 0.095(15) 0.103(16) 0.025(11) -0.018(11) -0.075(12)
C42 0.050(5) 0.030(4) 0.061(6) 0.001(4) 0.001(5) -0.015(4)
C43 0.060(7) 0.071(7) 0.092(9) -0.015(7) -0.019(6) -0.021(6)
C46 0.046(5) 0.039(5) 0.052(6) 0.003(4) -0.005(4) -0.013(4)
C45 0.083(8) 0.060(7) 0.067(7) -0.031(6) 0.014(6) -0.027(6)
C44 0.074(8) 0.103(9) 0.064(7) -0.039(7) -0.012(6) -0.022(7)
N1 0.052(5) 0.035(4) 0.062(5) -0.009(4) 0.012(4) -0.013(3)
N5 0.065(6) 0.058(5) 0.078(7) -0.008(5) 0.001(5) -0.019(5)
C65 0.092(8) 0.056(6) 0.044(6) 0.000(5) 0.005(5) -0.027(6)
O5 0.071(4) 0.030(3) 0.029(3) 0.004(2) -0.009(3) -0.025(3)
C66 0.142(12) 0.049(7) 0.075(8) -0.016(6) -0.018(8) -0.012(7)

loop_
_atom_type_symbol
_atom_type_description
_atom_type_scat_dispersion_real
_atom_type_scat_dispersion_imag
_atom_type_scat_source
C C 0.0033 0.0016 'International Tables Vol C Tables 4.2.6.8 and 6.1.1.4'
H H 0.0000 0.0000 'International Tables Vol C Tables 4.2.6.8 and 6.1.1.4'
N N 0.0061 0.0033 'International Tables Vol C Tables 4.2.6.8 and 6.1.1.4'
O O 0.0106 0.0060 'International Tables Vol C Tables 4.2.6.8 and 6.1.1.4'
S S 0.1246 0.1234 'International Tables Vol C Tables 4.2.6.8 and 6.1.1.4'
Cu Cu 0.3201 1.2651 'International Tables Vol C Tables 4.2.6.8 and 6.1.1.4'

loop_
_geom_angle_atom_site_label_1
_geom_angle_atom_site_label_2
_geom_angle_atom_site_label_3
_geom_angle
_geom_angle_site_symmetry_1
_geom_angle_site_symmetry_3
N5 Cu1 N2 127.3(4) . .
N5 Cu1 N1 103.1(3) . 2_765
N2 Cu1 N1 108.3(3) . 2_765
N5 Cu1 N4 102.9(3) . 2_675
N2 Cu1 N4 102.7(3) . 2_675
N1 Cu1 N4 112.6(3) 2_765 2_675
C65 Cu2 N3 157.3(5) 1_546 .
C65 Cu2 O5 103.3(4) 1_546 .
N3 Cu2 O5 98.1(3) . .
C6 C1 C2 122.3(7) . .
C6 C1 H1 118.8 . .
C2 C1 H1 118.8 . .
C1 C2 C3 120.0(7) . .
C1 C2 S1 116.8(6) . .
C3 C2 S1 122.3(6) . .
O1 C3 C4 124.1(7) . .
O1 C3 C2 118.8(6) . .
C4 C3 C2 117.1(7) . .
C5 C4 C3 121.5(7) . .
C5 C4 S4 115.5(5) . .
C3 C4 S4 122.4(6) . .
C4 C5 C6 121.9(7) . .
C4 C5 H5 119.0 . .
C6 C5 H5 119.0 . .
C1 C6 C5 116.3(7) . .
C1 C6 C7 121.2(7) . .
C5 C6 C7 122.5(7) . .
C10 C7 C6 113.6(7) . .
C10 C7 C8 107.7(11) . .
C6 C7 C8 109.4(8) . .
C10 C7 C9 110.0(10) . .
C6 C7 C9 110.3(7) . .
C8 C7 C9 105.4(10) . .
C7 C8 H8A 109.5 . .
C7 C8 H8B 109.5 . .
H8A C8 H8B 109.5 . .
C7 C8 H8C 109.5 . .
H8A C8 H8C 109.5 . .
H8B C8 H8C 109.5 . .
C7 C9 H9A 109.5 . .
C7 C9 H9B 109.5 . .
H9A C9 H9B 109.5 . .
C7 C9 H9C 109.5 . .
H9A C9 H9C 109.5 . .
H9B C9 H9C 109.5 . .
C12 C11 C16 121.2(7) . .
C12 C11 H11 119.4 . .
C16 C11 H11 119.4 . .
C11 C12 C13 120.6(7) . .
C11 C12 S1 115.0(5) . .
C13 C12 S1 123.7(6) . .
O2 C13 C14 120.9(7) . .
O2 C13 C12 120.4(7) . .
C14 C13 C12 118.7(7) . .
C15 C14 C13 120.9(7) . .
C15 C14 S2 115.1(6) . .
C13 C14 S2 123.5(6) . .
C14 C15 C16 120.9(8) . .
C14 C15 H15 119.6 . .
C16 C15 H15 119.6 . .
C11 C16 C15 117.7(7) . .
C11 C16 C17 122.1(7) . .
C15 C16 C17 120.2(8) . .
C20 C17 C18 91.4(13) . .
C20 C17 C19 108.4(12) . .
C18 C17 C19 120.2(13) . .
C20 C17 C16 109.0(8) . .
C18 C17 C16 115.1(11) . .
C19 C17 C16 110.5(8) . .
C20 C17 C18' 125.5(14) . .
C19 C17 C18' 92.5(13) . .
C16 C17 C18' 109.4(11) . .
C17 C19 H19A 109.5 . .
C17 C19 H19B 109.5 . .
H19A C19 H19B 109.5 . .
C17 C19 H19C 109.5 . .
H19A C19 H19C 109.5 . .
H19B C19 H19C 109.5 . .
C17 C20 H20A 109.5 . .
C17 C20 H20B 109.5 . .
H20A C20 H20B 109.5 . .
C17 C20 H20C 109.5 . .
H20A C20 H20C 109.5 . .
H20B C20 H20C 109.5 . .
C22 C21 C26 121.3(8) . .
C22 C21 H21 119.3 . .
C26 C21 H21 119.3 . .
C7 C10 H10A 109.5 . .
C7 C10 H10B 109.5 . .
H10A C10 H10B 109.5 . .
C7 C10 H10C 109.5 . .
H10A C10 H10C 109.5 . .
H10B C10 H10C 109.5 . .
C22 C23 O3 120.4(7) . .
C22 C23 C24 119.2(7) . .
O3 C23 C24 120.4(7) . .
C23 C24 C25 120.5(7) . .
C23 C24 S3 123.1(6) . .
C25 C24 S3 115.3(6) . .
C26 C25 C24 121.0(8) . .
C26 C25 H25 119.5 . .
C24 C25 H25 119.5 . .
C25 C26 C21 118.0(7) . .
C25 C26 C27 120.8(8) . .
C21 C26 C27 121.1(8) . .
C28 C27 C30 103.3(11) . .
C28 C27 C29 100.9(12) . .
C30 C27 C29 118.8(11) . .
C28 C27 C29' 132.1(16) . .
C30 C27 C29' 92.3(15) . .
C28 C27 C26 111.1(9) . .
C30 C27 C26 112.1(8) . .
C29 C27 C26 109.8(9) . .
C29' C27 C26 103.8(13) . .
C27 C28 H28A 109.5 . .
C27 C28 H28B 109.5 . .
H28A C28 H28B 109.5 . .
C27 C28 H28C 109.5 . .
H28A C28 H28C 109.5 . .
H28B C28 H28C 109.5 . .
C27 C30 H30A 109.5 . .
C27 C30 H30B 109.5 . .
H30A C30 H30B 109.5 . .
C27 C30 H30C 109.5 . .
H30A C30 H30C 109.5 . .
H30B C30 H30C 109.5 . .
C36 C31 C32 121.1(7) . .
C36 C31 H31 119.4 . .
C32 C31 H31 119.4 . .
C33 C32 C31 119.9(7) . .
C33 C32 S3 122.6(6) . .
C31 C32 S3 117.1(6) . .
C34 C33 O4 121.3(6) . .
C34 C33 C32 118.7(6) . .
O4 C33 C32 119.9(6) . .
C35 C34 C33 120.3(7) . .
C35 C34 S4 117.6(6) . .
C33 C34 S4 121.4(6) . .
C34 C35 C36 123.0(7) . .
C34 C35 H35 118.5 . .
C36 C35 H35 118.5 . .
C35 C36 C31 116.5(7) . .
C35 C36 C37 123.1(7) . .
C31 C36 C37 120.4(7) . .
C39' C37 C38' 115.9(18) . .
C40 C37 C36 114.2(12) . .
C39' C37 C36 110.1(11) . .
C38' C37 C36 114.0(12) . .
C40 C37 C38 114.7(15) . .
C36 C37 C38 110.7(10) . .
C40 C37 C39 106.8(15) . .
C36 C37 C39 106.4(10) . .
C38 C37 C39 102.9(12) . .
C39' C37 C40' 101.4(15) . .
C38' C37 C40' 105.2(16) . .
C36 C37 C40' 109.1(10) . .
O1 C41 C42 112.4(7) . .
O1 C41 H41A 109.1 . .
C42 C41 H41A 109.1 . .
O1 C41 H41B 109.1 . .
C42 C41 H41B 109.1 . .
H41A C41 H41B 107.9 . .
O2 C47 C48 108.8(7) . .
O2 C47 H47A 109.9 . .
C48 C47 H47A 109.9 . .
O2 C47 H47B 109.9 . .
C48 C47 H47B 109.9 . .
H47A C47 H47B 108.3 . .
C23 C22 C21 120.0(7) . .
C23 C22 S2 125.1(6) . .
C21 C22 S2 114.4(6) . .
C49 C48 C52 118.4(7) . .
C49 C48 C47 124.4(7) . .
C52 C48 C47 117.2(7) . .
C48 C49 C50 118.6(8) . .
C48 C49 H49 120.7 . .
C50 C49 H49 120.7 . .
C51 C50 C49 119.0(8) . .
C51 C50 H50 120.5 . .
C49 C50 H50 120.5 . .
N2 C51 C50 124.9(8) . .
N2 C51 H51 117.6 . .
C50 C51 H51 117.6 . .
N2 C52 C48 123.7(8) . .
N2 C52 H52 118.2 . .
C48 C52 H52 118.2 . .
O3 C53 C54 108.5(7) . .
O3 C53 H53A 110.0 . .
C54 C53 H53A 110.0 . .
O3 C53 H53B 110.0 . .
C54 C53 H53B 110.0 . .
H53A C53 H53B 108.4 . .
C58 C54 C55 118.7(8) . .
C58 C54 C53 118.7(8) . .
C55 C54 C53 122.6(8) . .
C56 C55 C54 118.0(9) . .
C56 C55 H55 121.0 . .
C54 C55 H55 121.0 . .
C57 C56 C55 120.4(10) . .
C57 C56 H56 119.8 . .
C55 C56 H56 119.8 . .
C56 C57 N3 123.7(9) . .
C56 C57 H57 118.1 . .
N3 C57 H57 118.1 . .
N3 C58 C54 122.6(10) . .
N3 C58 H58 118.7 . .
C54 C58 H58 118.7 . .
C60 C59 O4 109.8(7) . .
C60 C59 H59A 109.7 . .
O4 C59 H59A 109.7 . .
C60 C59 H59B 109.7 . .
O4 C59 H59B 109.7 . .
H59A C59 H59B 108.2 . .
C61 C60 C64 116.6(8) . .
C61 C60 C59 122.5(8) . .
C64 C60 C59 120.7(8) . .
C62 C61 C60 120.1(8) . .
C62 C61 H61 119.9 . .
C60 C61 H61 119.9 . .
C63 C62 C61 119.4(9) . .
C63 C62 H62 120.3 . .
C61 C62 H62 120.3 . .
C62 C63 N4 123.0(8) . .
C62 C63 H63 118.5 . .
N4 C63 H63 118.5 . .
N4 C64 C60 124.3(9) . .
N4 C64 H64 117.9 . .
C60 C64 H64 117.9 . .
C51 N2 C52 115.5(7) . .
C51 N2 Cu1 123.7(6) . .
C52 N2 Cu1 120.4(6) . .
C57 N3 C58 116.4(9) . .
C57 N3 Cu2 123.9(7) . .
C58 N3 Cu2 119.5(8) . .
C64 N4 C63 116.5(8) . .
C64 N4 Cu1 119.7(6) . 2_675
C63 N4 Cu1 123.7(5) . 2_675
C3 O1 C41 114.1(6) . .
C13 O2 C47 113.1(6) . .
C23 O3 C53 113.1(6) . .
C33 O4 C59 108.5(5) . .
C2 S1 C12 108.4(3) . .
C14 S2 C22 110.5(4) . .
C32 S3 C24 107.8(3) . .
C34 S4 C4 106.5(3) . .
C17 C18 H18A 109.5 . .
C17 C18 H18B 109.5 . .
H18A C18 H18B 109.5 . .
C17 C18 H18C 109.5 . .
H18A C18 H18C 109.5 . .
H18B C18 H18C 109.5 . .
C27 C29 H29A 109.5 . .
C27 C29 H29B 109.5 . .
H29A C29 H29B 109.5 . .
C27 C29 H29C 109.5 . .
H29A C29 H29C 109.5 . .
H29B C29 H29C 109.5 . .
C37 C38 H38A 109.5 . .
C37 C38 H38B 109.5 . .
H38A C38 H38B 109.5 . .
C37 C38 H38C 109.5 . .
H38A C38 H38C 109.5 . .
H38B C38 H38C 109.5 . .
C37 C39 H39A 109.5 . .
C37 C39 H39B 109.5 . .
H39A C39 H39B 109.5 . .
C37 C39 H39C 109.5 . .
H39A C39 H39C 109.5 . .
H39B C39 H39C 109.5 . .
C37 C40 H40A 109.5 . .
C37 C40 H40B 109.5 . .
H40A C40 H40B 109.5 . .
C37 C40 H40C 109.5 . .
H40A C40 H40C 109.5 . .
H40B C40 H40C 109.5 . .
C17 C18' H18D 109.5 . .
C17 C18' H18E 109.5 . .
H18D C18' H18E 109.5 . .
C17 C18' H18F 109.5 . .
H18D C18' H18F 109.5 . .
H18E C18' H18F 109.5 . .
C27 C29' H29D 109.5 . .
C27 C29' H29E 109.5 . .
H29D C29' H29E 109.5 . .
C27 C29' H29F 109.5 . .
H29D C29' H29F 109.5 . .
H29E C29' H29F 109.5 . .
C37 C38' H38D 109.5 . .
C37 C38' H38E 109.5 . .
H38D C38' H38E 109.5 . .
C37 C38' H38F 109.5 . .
H38D C38' H38F 109.5 . .
H38E C38' H38F 109.5 . .
C37 C40' H40D 109.5 . .
C37 C40' H40E 109.5 . .
H40D C40' H40E 109.5 . .
C37 C40' H40F 109.5 . .
H40D C40' H40F 109.5 . .
H40E C40' H40F 109.5 . .
C37 C39' H39D 109.5 . .
C37 C39' H39E 109.5 . .
H39D C39' H39E 109.5 . .
C37 C39' H39F 109.5 . .
H39D C39' H39F 109.5 . .
H39E C39' H39F 109.5 . .
C46 C42 C43 116.9(9) . .
C46 C42 C41 120.3(9) . .
C43 C42 C41 122.8(9) . .
C44 C43 C42 119.7(10) . .
C44 C43 H43 120.2 . .
C42 C43 H43 120.2 . .
N1 C46 C42 123.9(9) . .
N1 C46 H46 118.1 . .
C42 C46 H46 118.1 . .
N1 C45 C44 123.7(10) . .
N1 C45 H45 118.2 . .
C44 C45 H45 118.2 . .
C43 C44 C45 118.1(10) . .
C43 C44 H44 120.9 . .
C45 C44 H44 120.9 . .
C45 N1 C46 117.6(9) . .
C45 N1 Cu1 124.8(7) . 2_765
C46 N1 Cu1 117.3(7) . 2_765
C65 N5 Cu1 150.4(10) . .
N5 C65 Cu2 169.4(12) . 1_564
C66 O5 Cu2 87.5(5) . .
O5 C66 H66A 109.5 . .
O5 C66 H66B 109.5 . .
H66A C66 H66B 109.5 . .
O5 C66 H66C 109.5 . .
H66A C66 H66C 109.5 . .
H66B C66 H66C 109.5 . .

loop_
_geom_bond_atom_site_label_1
_geom_bond_atom_site_label_2
_geom_bond_distance
_geom_bond_site_symmetry_2
Cu1 N5 1.957(9) .
Cu1 N2 2.025(7) .
Cu1 N1 2.092(8) 2_765
Cu1 N4 2.105(7) 2_675
Cu2 C65 1.799(9) 1_546
Cu2 N3 1.909(9) .
Cu2 O5 2.354(6) .
C1 C6 1.380(10) .
C1 C2 1.395(10) .
C1 H1 0.9300 .
C2 C3 1.405(10) .
C2 S1 1.769(7) .
C3 O1 1.367(8) .
C3 C4 1.385(10) .
C4 C5 1.370(10) .
C4 S4 1.789(7) .
C5 C6 1.401(10) .
C5 H5 0.9300 .
C6 C7 1.522(10) .
C7 C10 1.471(13) .
C7 C8 1.522(14) .
C7 C9 1.525(13) .
C8 H8A 0.9600 .
C8 H8B 0.9600 .
C8 H8C 0.9600 .
C9 H9A 0.9600 .
C9 H9B 0.9600 .
C9 H9C 0.9600 .
C11 C12 1.389(10) .
C11 C16 1.395(11) .
C11 H11 0.9300 .
C12 C13 1.388(10) .
C12 S1 1.791(7) .
C13 O2 1.377(8) .
C13 C14 1.387(11) .
C14 C15 1.387(10) .
C14 S2 1.768(8) .
C15 C16 1.401(11) .
C15 H15 0.9300 .
C16 C17 1.545(10) .
C17 C20 1.463(15) .
C17 C18 1.49(2) .
C17 C19 1.508(15) .
C17 C18' 1.55(2) .
C19 H19A 0.9600 .
C19 H19B 0.9600 .
C19 H19C 0.9600 .
C20 H20A 0.9600 .
C20 H20B 0.9600 .
C20 H20C 0.9600 .
C21 C22 1.395(10) .
C21 C26 1.395(11) .
C21 H21 0.9300 .
C10 H10A 0.9600 .
C10 H10B 0.9600 .
C10 H10C 0.9600 .
C23 C22 1.385(11) .
C23 O3 1.389(9) .
C23 C24 1.389(11) .
C24 C25 1.392(10) .
C24 S3 1.777(8) .
C25 C26 1.388(11) .
C25 H25 0.9300 .
C26 C27 1.545(10) .
C27 C28 1.480(16) .
C27 C30 1.498(15) .
C27 C29 1.503(18) .
C27 C29' 1.53(3) .
C28 H28A 0.9600 .
C28 H28B 0.9600 .
C28 H28C 0.9600 .
C30 H30A 0.9600 .
C30 H30B 0.9600 .
C30 H30C 0.9600 .
C31 C36 1.395(11) .
C31 C32 1.407(11) .
C31 H31 0.9300 .
C32 C33 1.394(10) .
C32 S3 1.767(8) .
C33 C34 1.383(10) .
C33 O4 1.384(8) .
C34 C35 1.369(10) .
C34 S4 1.776(7) .
C35 C36 1.387(10) .
C35 H35 0.9300 .
C36 C37 1.537(11) .
C37 C40 1.41(2) .
C37 C39' 1.43(2) .
C37 C38' 1.49(3) .
C37 C38 1.54(2) .
C37 C39 1.62(2) .
C37 C40' 1.65(2) .
C41 O1 1.448(11) .
C41 C42 1.499(12) .
C41 H41A 0.9700 .
C41 H41B 0.9700 .
C47 O2 1.426(9) .
C47 C48 1.495(10) .
C47 H47A 0.9700 .
C47 H47B 0.9700 .
C22 S2 1.769(8) .
C48 C49 1.370(11) .
C48 C52 1.392(11) .
C49 C50 1.380(11) .
C49 H49 0.9300 .
C50 C51 1.370(12) .
C50 H50 0.9300 .
C51 N2 1.323(11) .
C51 H51 0.9300 .
C52 N2 1.360(10) .
C52 H52 0.9300 .
C53 O3 1.417(10) .
C53 C54 1.508(11) .
C53 H53A 0.9700 .
C53 H53B 0.9700 .
C54 C58 1.381(12) .
C54 C55 1.393(12) .
C55 C56 1.379(12) .
C55 H55 0.9300 .
C56 C57 1.327(15) .
C56 H56 0.9300 .
C57 N3 1.358(14) .
C57 H57 0.9300 .
C58 N3 1.357(12) .
C58 H58 0.9300 .
C59 C60 1.477(11) .
C59 O4 1.479(10) .
C59 H59A 0.9700 .
C59 H59B 0.9700 .
C60 C61 1.373(13) .
C60 C64 1.384(12) .
C61 C62 1.372(13) .
C61 H61 0.9300 .
C62 C63 1.337(12) .
C62 H62 0.9300 .
C63 N4 1.358(11) .
C63 H63 0.9300 .
C64 N4 1.331(10) .
C64 H64 0.9300 .
C18 H18A 0.9600 .
C18 H18B 0.9600 .
C18 H18C 0.9600 .
C29 H29A 0.9600 .
C29 H29B 0.9600 .
C29 H29C 0.9600 .
C38 H38A 0.9600 .
C38 H38B 0.9600 .
C38 H38C 0.9600 .
C39 H39A 0.9600 .
C39 H39B 0.9600 .
C39 H39C 0.9600 .
C40 H40A 0.9600 .
C40 H40B 0.9600 .
C40 H40C 0.9600 .
C18' H18D 0.9600 .
C18' H18E 0.9600 .
C18' H18F 0.9600 .
C29' H29D 0.9600 .
C29' H29E 0.9600 .
C29' H29F 0.9600 .
C38' H38D 0.9600 .
C38' H38E 0.9600 .
C38' H38F 0.9600 .
C40' H40D 0.9600 .
C40' H40E 0.9600 .
C40' H40F 0.9600 .
C39' H39D 0.9600 .
C39' H39E 0.9600 .
C39' H39F 0.9600 .
C42 C46 1.378(12) .
C42 C43 1.386(14) .
C43 C44 1.375(15) .
C43 H43 0.9300 .
C46 N1 1.343(11) .
C46 H46 0.9300 .
C45 N1 1.302(13) .
C45 C44 1.386(15) .
C45 H45 0.9300 .
C44 H44 0.9300 .
N5 C65 1.130(8) .
O5 C66 1.408(12) .
C66 H66A 0.9600 .
C66 H66B 0.9600 .
C66 H66C 0.9600 .

loop_
_geom_torsion_atom_site_label_1
_geom_torsion_atom_site_label_2
_geom_torsion_atom_site_label_3
_geom_torsion_atom_site_label_4
_geom_torsion
_geom_torsion_site_symmetry_4
C6 C1 C2 C3 0.0(12) .
C6 C1 C2 S1 170.0(6) .
C1 C2 C3 O1 174.3(7) .
S1 C2 C3 O1 4.9(10) .
C1 C2 C3 C4 -7.4(11) .
S1 C2 C3 C4 -176.8(6) .
O1 C3 C4 C5 -171.9(7) .
C2 C3 C4 C5 9.9(11) .
O1 C3 C4 S4 -1.5(11) .
C2 C3 C4 S4 -179.7(6) .
C3 C4 C5 C6 -5.1(12) .
S4 C4 C5 C6 -176.1(6) .
C2 C1 C6 C5 5.0(12) .
C2 C1 C6 C7 -175.6(8) .
C4 C5 C6 C1 -2.6(11) .
C4 C5 C6 C7 178.0(7) .
C1 C6 C7 C10 170.9(11) .
C5 C6 C7 C10 -9.8(14) .
C1 C6 C7 C8 -68.7(11) .
C5 C6 C7 C8 110.7(10) .
C1 C6 C7 C9 46.8(12) .
C5 C6 C7 C9 -133.8(9) .
C16 C11 C12 C13 -1.1(12) .
C16 C11 C12 S1 169.1(6) .
C11 C12 C13 O2 179.9(7) .
S1 C12 C13 O2 10.6(10) .
C11 C12 C13 C14 -0.4(11) .
S1 C12 C13 C14 -169.8(6) .
O2 C13 C14 C15 179.8(7) .
C12 C13 C14 C15 0.2(11) .
O2 C13 C14 S2 -9.5(10) .
C12 C13 C14 S2 170.9(6) .
C13 C14 C15 C16 1.6(12) .
S2 C14 C15 C16 -169.8(6) .
C12 C11 C16 C15 2.8(12) .
C12 C11 C16 C17 -174.7(8) .
C14 C15 C16 C11 -3.0(12) .
C14 C15 C16 C17 174.5(7) .
C11 C16 C17 C20 73.9(13) .
C15 C16 C17 C20 -103.5(12) .
C11 C16 C17 C18 174.9(13) .
C15 C16 C17 C18 -2.6(16) .
C11 C16 C17 C19 -45.0(13) .
C15 C16 C17 C19 137.5(11) .
C11 C16 C17 C18' -145.5(13) .
C15 C16 C17 C18' 37.1(15) .
C22 C23 C24 C25 -1.2(12) .
O3 C23 C24 C25 -178.6(7) .
C22 C23 C24 S3 -168.8(6) .
O3 C23 C24 S3 13.8(11) .
C23 C24 C25 C26 0.0(12) .
S3 C24 C25 C26 168.5(6) .
C24 C25 C26 C21 1.0(12) .
C24 C25 C26 C27 -176.7(8) .
C22 C21 C26 C25 -0.8(12) .
C22 C21 C26 C27 176.9(8) .
C25 C26 C27 C28 -57.1(13) .
C21 C26 C27 C28 125.3(12) .
C25 C26 C27 C30 -172.1(10) .
C21 C26 C27 C30 10.2(13) .
C25 C26 C27 C29 53.6(13) .
C21 C26 C27 C29 -124.1(11) .
C25 C26 C27 C29' 89.5(16) .
C21 C26 C27 C29' -88.1(16) .
C36 C31 C32 C33 -1.1(12) .
C36 C31 C32 S3 171.8(6) .
C31 C32 C33 C34 -4.5(11) .
S3 C32 C33 C34 -177.1(5) .
C31 C32 C33 O4 173.1(7) .
S3 C32 C33 O4 0.5(10) .
O4 C33 C34 C35 -172.8(6) .
C32 C33 C34 C35 4.8(11) .
O4 C33 C34 S4 -2.6(9) .
C32 C33 C34 S4 175.0(5) .
C33 C34 C35 C36 0.7(12) .
S4 C34 C35 C36 -169.9(6) .
C34 C35 C36 C31 -6.2(12) .
C34 C35 C36 C37 173.9(8) .
C32 C31 C36 C35 6.3(12) .
C32 C31 C36 C37 -173.8(8) .
C35 C36 C37 C40 -8.8(18) .
C31 C36 C37 C40 171.3(15) .
C35 C36 C37 C39' -69.7(18) .
C31 C36 C37 C39' 110.4(16) .
C35 C36 C37 C38' 158.1(16) .
C31 C36 C37 C38' -21.8(19) .
C35 C36 C37 C38 122.5(12) .
C31 C36 C37 C38 -57.4(14) .
C35 C36 C37 C39 -126.4(12) .
C31 C36 C37 C39 53.8(13) .
C35 C36 C37 C40' 40.8(15) .
C31 C36 C37 C40' -139.1(12) .
O3 C23 C22 C21 178.8(7) .
C24 C23 C22 C21 1.4(12) .
O3 C23 C22 S2 -10.2(11) .
C24 C23 C22 S2 172.4(6) .
C26 C21 C22 C23 -0.3(13) .
C26 C21 C22 S2 -172.3(7) .
O2 C47 C48 C49 4.2(12) .
O2 C47 C48 C52 -175.4(7) .
C52 C48 C49 C50 -0.9(13) .
C47 C48 C49 C50 179.5(9) .
C48 C49 C50 C51 0.3(15) .
C49 C50 C51 N2 1.3(16) .
C49 C48 C52 N2 0.0(13) .
C47 C48 C52 N2 179.6(8) .
O3 C53 C54 C58 -175.4(8) .
O3 C53 C54 C55 7.5(13) .
C58 C54 C55 C56 0.0(14) .
C53 C54 C55 C56 177.2(10) .
C54 C55 C56 C57 4.3(17) .
C55 C56 C57 N3 -5.5(19) .
C55 C54 C58 N3 -3.5(15) .
C53 C54 C58 N3 179.2(9) .
O4 C59 C60 C61 69.2(12) .
O4 C59 C60 C64 -116.1(9) .
C64 C60 C61 C62 -2.5(14) .
C59 C60 C61 C62 172.4(9) .
C60 C61 C62 C63 0.8(16) .
C61 C62 C63 N4 2.3(16) .
C61 C60 C64 N4 1.3(14) .
C59 C60 C64 N4 -173.7(9) .
C50 C51 N2 C52 -2.1(14) .
C50 C51 N2 Cu1 -175.1(8) .
C48 C52 N2 C51 1.4(13) .
C48 C52 N2 Cu1 174.7(7) .
C56 C57 N3 C58 2.0(17) .
C56 C57 N3 Cu2 177.4(9) .
C54 C58 N3 C57 2.6(15) .
C54 C58 N3 Cu2 -173.1(7) .
C60 C64 N4 C63 1.6(14) .
C60 C64 N4 Cu1 -176.3(7) 2_675
C62 C63 N4 C64 -3.5(14) .
C62 C63 N4 Cu1 174.3(8) 2_675
C4 C3 O1 C41 70.9(9) .
C2 C3 O1 C41 -111.0(8) .
C42 C41 O1 C3 49.2(10) .
C14 C13 O2 C47 90.9(9) .
C12 C13 O2 C47 -89.5(9) .
C48 C47 O2 C13 -170.7(7) .
C22 C23 O3 C53 87.1(9) .
C24 C23 O3 C53 -95.5(9) .
C54 C53 O3 C23 -174.3(7) .
C34 C33 O4 C59 90.8(8) .
C32 C33 O4 C59 -86.7(9) .
C60 C59 O4 C33 178.7(7) .
C1 C2 S1 C12 130.1(6) .
C3 C2 S1 C12 -60.2(7) .
C11 C12 S1 C2 144.2(6) .
C13 C12 S1 C2 -45.9(8) .
C15 C14 S2 C22 -139.7(6) .
C13 C14 S2 C22 49.2(8) .
C23 C22 S2 C14 42.7(8) .
C21 C22 S2 C14 -145.9(6) .
C33 C32 S3 C24 -60.0(8) .
C31 C32 S3 C24 127.3(6) .
C23 C24 S3 C32 -45.9(8) .
C25 C24 S3 C32 145.9(6) .
C35 C34 S4 C4 -125.1(6) .
C33 C34 S4 C4 64.4(6) .
C5 C4 S4 C34 -136.9(6) .
C3 C4 S4 C34 52.2(7) .
O1 C41 C42 C46 80.2(10) .
O1 C41 C42 C43 -101.3(11) .
C46 C42 C43 C44 -2.8(16) .
C41 C42 C43 C44 178.6(10) .
C43 C42 C46 N1 4.3(14) .
C41 C42 C46 N1 -177.1(8) .
C42 C43 C44 C45 1.2(18) .
N1 C45 C44 C43 -0.9(19) .
C44 C45 N1 C46 2.2(16) .
C44 C45 N1 Cu1 -171.7(9) 2_765
C42 C46 N1 C45 -4.0(14) .
C42 C46 N1 Cu1 170.4(7) 2_765
Cu1 N5 C65 Cu2 2(7) 1_564
